data_4032228
loop_
_publ_author_name
'Zhong, Chang-Zhi'
'Tung, Po-Ting'
'Chao, Tsung-Han'
'Yeh, Ming-Chang P'

_publ_section_title
;
 Gold-Catalyzed Stereoselective Synthesis of Bicyclic Lactams and Ketones
 from N-Tosylynamidomethyl-Tethered Cyclohexenes.
;
_journal_issue 1
_journal_name_full 'The Journal of organic chemistry'
_journal_page_first 481
_journal_page_last 501
_journal_paper_doi 10.1021/acs.joc.6b02479
_journal_volume 82
_journal_year 2017
_chemical_formula_moiety 'C23 H25 N O2 S'
_chemical_formula_sum 'C23 H25 N O2 S'
_chemical_formula_weight 379.50
_chemical_name_systematic
;
 ?
;
_space_group_IT_number 61
_symmetry_cell_setting orthorhombic
_symmetry_space_group_name_Hall '-P 2ac 2ab'
_symmetry_space_group_name_H-M 'P b c a'
_atom_sites_solution_hydrogens geom
_atom_sites_solution_primary direct
_atom_sites_solution_secondary difmap
_audit_creation_method SHELXL-97
_cell_angle_alpha 90.00
_cell_angle_beta 90.00
_cell_angle_gamma 90.00
_cell_formula_units_Z 8
_cell_length_a 12.3783(9)
_cell_length_b 17.2914(13)
_cell_length_c 18.2840(14)
_cell_measurement_reflns_used 2403
_cell_measurement_temperature 200(2)
_cell_measurement_theta_max 22.96
_cell_measurement_theta_min 2.31
_cell_volume 3913.5(5)
_computing_molecular_graphics 'Ortep-3 for Windows (Farrugia, 1997)'
_computing_publication_material 'WinGX publication routines (Farrugia, 1999)'
_computing_structure_refinement 'SHELXL-97 (Sheldrick, 1997)'
_computing_structure_solution 'SHELXS-86 (Sheldrick, 1986)'
_diffrn_ambient_temperature 200(2)
_diffrn_measured_fraction_theta_full 0.995
_diffrn_measured_fraction_theta_max 0.995
_diffrn_measurement_device_type 'Bruker APEX2'
_diffrn_radiation_monochromator graphite
_diffrn_radiation_source 'fine-focus sealed tube'
_diffrn_radiation_type MoK\a
_diffrn_radiation_wavelength 0.71073
_diffrn_reflns_av_R_equivalents 0.0967
_diffrn_reflns_av_sigmaI/netI 0.0660
_diffrn_reflns_limit_h_max 14
_diffrn_reflns_limit_h_min -14
_diffrn_reflns_limit_k_max 20
_diffrn_reflns_limit_k_min -17
_diffrn_reflns_limit_l_max 21
_diffrn_reflns_limit_l_min -21
_diffrn_reflns_number 20257
_diffrn_reflns_theta_full 25.03
_diffrn_reflns_theta_max 25.03
_diffrn_reflns_theta_min 2.23
_exptl_absorpt_coefficient_mu 0.183
_exptl_absorpt_correction_T_max 0.9927
_exptl_absorpt_correction_T_min 0.9155
_exptl_absorpt_correction_type multi-scan
_exptl_crystal_colour colorless
_exptl_crystal_density_diffrn 1.288
_exptl_crystal_density_method 'not measured'
_exptl_crystal_description prism
_exptl_crystal_F_000 1616
_exptl_crystal_size_max 0.49
_exptl_crystal_size_mid 0.13
_exptl_crystal_size_min 0.04
_refine_diff_density_max 0.230
_refine_diff_density_min -0.321
_refine_diff_density_rms 0.049
_refine_ls_extinction_method none
_refine_ls_goodness_of_fit_ref 1.009
_refine_ls_hydrogen_treatment constr
_refine_ls_matrix_type full
_refine_ls_number_parameters 244
_refine_ls_number_reflns 3445
_refine_ls_number_restraints 0
_refine_ls_restrained_S_all 1.009
_refine_ls_R_factor_all 0.0947
_refine_ls_R_factor_gt 0.0445
_refine_ls_shift/su_max 0.001
_refine_ls_shift/su_mean 0.000
_refine_ls_structure_factor_coef Fsqd
_refine_ls_weighting_details 'calc w=1/[\s^2^(Fo^2^)+(0.0600P)^2^+0.7231P] where P=(Fo^2^+2Fc^2^)/3'
_refine_ls_weighting_scheme calc
_refine_ls_wR_factor_gt 0.1062
_refine_ls_wR_factor_ref 0.1311
_reflns_number_gt 2138
_reflns_number_total 3445
_reflns_threshold_expression >2sigma(I)
_cod_data_source_file jo6b02479_si_013.cif
_cod_data_source_block a17978
_cod_database_code 4032228

loop_
_symmetry_equiv_pos_as_xyz
'x, y, z'
'-x+1/2, -y, z+1/2'
'-x, y+1/2, -z+1/2'
'x+1/2, -y+1/2, -z'
'-x, -y, -z'
'x-1/2, y, -z-1/2'
'x, -y-1/2, z-1/2'
'-x-1/2, y-1/2, z'

loop_
_atom_site_label
_atom_site_type_symbol
_atom_site_fract_x
_atom_site_fract_y
_atom_site_fract_z
_atom_site_U_iso_or_equiv
_atom_site_adp_type
_atom_site_occupancy
_atom_site_symmetry_multiplicity
_atom_site_calc_flag
_atom_site_refinement_flags
C1 C 0.9007(2) 0.34877(15) 0.05911(14) 0.0305(6) Uani 1 1 d .
C2 C 0.8066(2) 0.30576(15) 0.05582(15) 0.0372(7) Uani 1 1 d .
H2 H 0.8029 0.2565 0.0786 0.045 Uiso 1 1 calc R
C3 C 0.7179(2) 0.33506(16) 0.01903(15) 0.0402(7) Uani 1 1 d .
H3 H 0.6533 0.3055 0.0168 0.048 Uiso 1 1 calc R
C4 C 0.7218(2) 0.40693(15) -0.01460(15) 0.0361(7) Uani 1 1 d .
C5 C 0.6249(2) 0.43896(17) -0.05419(17) 0.0533(9) Uani 1 1 d .
H5A H 0.5658 0.4014 -0.0522 0.080 Uiso 1 1 calc R
H5B H 0.6439 0.4491 -0.1053 0.080 Uiso 1 1 calc R
H5C H 0.6021 0.4872 -0.0308 0.080 Uiso 1 1 calc R
C6 C 0.8168(3) 0.44852(16) -0.01095(16) 0.0448(8) Uani 1 1 d .
H6 H 0.8211 0.4975 -0.0343 0.054 Uiso 1 1 calc R
C7 C 0.9054(2) 0.42035(16) 0.02595(16) 0.0430(8) Uani 1 1 d .
H7 H 0.9697 0.4502 0.0286 0.052 Uiso 1 1 calc R
C8 C 1.0080(2) 0.40987(15) 0.21880(15) 0.0391(7) Uani 1 1 d .
H8A H 0.9841 0.4456 0.1797 0.047 Uiso 1 1 calc R
H8B H 1.0847 0.4214 0.2298 0.047 Uiso 1 1 calc R
C9 C 0.9400(2) 0.42394(15) 0.28753(15) 0.0361(7) Uani 1 1 d .
H9 H 0.9410 0.4808 0.2976 0.043 Uiso 1 1 calc R
C10 C 0.9816(2) 0.38232(16) 0.35723(15) 0.0379(7) Uani 1 1 d .
H10A H 1.0484 0.3538 0.3447 0.046 Uiso 1 1 calc R
H10B H 1.0009 0.4220 0.3941 0.046 Uiso 1 1 calc R
C11 C 0.9013(2) 0.32538(16) 0.39207(15) 0.0407(7) Uani 1 1 d .
H11A H 0.9377 0.2973 0.4323 0.049 Uiso 1 1 calc R
H11B H 0.8402 0.3547 0.4134 0.049 Uiso 1 1 calc R
C12 C 0.8573(2) 0.26673(16) 0.33667(15) 0.0375(7) Uani 1 1 d .
H12 H 0.8036 0.2286 0.3558 0.045 Uiso 1 1 calc R
C13 C 0.8227(2) 0.31304(15) 0.26595(15) 0.0354(7) Uani 1 1 d .
H13 H 0.7574 0.2916 0.2409 0.042 Uiso 1 1 calc R
C14 C 0.8227(2) 0.40100(15) 0.27235(16) 0.0395(7) Uani 1 1 d .
H14A H 0.7752 0.4179 0.3129 0.047 Uiso 1 1 calc R
H14B H 0.7970 0.4249 0.2264 0.047 Uiso 1 1 calc R
C15 C 0.9277(2) 0.28341(14) 0.23604(14) 0.0300(6) Uani 1 1 d .
C16 C 0.9493(2) 0.23354(15) 0.29065(15) 0.0313(6) Uani 1 1 d .
C17 C 1.0420(2) 0.18531(14) 0.30766(15) 0.0324(6) Uani 1 1 d .
C18 C 1.0658(2) 0.16427(15) 0.37969(16) 0.0430(7) Uani 1 1 d .
H18 H 1.0171 0.1777 0.4178 0.052 Uiso 1 1 calc R
C19 C 1.1593(3) 0.12416(16) 0.39614(17) 0.0465(8) Uani 1 1 d .
H19 H 1.1742 0.1113 0.4456 0.056 Uiso 1 1 calc R
C20 C 1.2317(2) 0.10224(15) 0.34232(17) 0.0396(7) Uani 1 1 d .
C21 C 1.3358(3) 0.06142(18) 0.36085(18) 0.0571(9) Uani 1 1 d .
H21A H 1.3761 0.0509 0.3158 0.086 Uiso 1 1 calc R
H21B H 1.3196 0.0125 0.3857 0.086 Uiso 1 1 calc R
H21C H 1.3793 0.0943 0.3931 0.086 Uiso 1 1 calc R
C22 C 1.2060(2) 0.12063(15) 0.27062(16) 0.0397(7) Uani 1 1 d .
H22 H 1.2532 0.1049 0.2325 0.048 Uiso 1 1 calc R
C23 C 1.1136(2) 0.16118(14) 0.25320(15) 0.0363(7) Uani 1 1 d .
H23 H 1.0984 0.1728 0.2035 0.044 Uiso 1 1 calc R
N1 N 0.99889(16) 0.32778(12) 0.19163(12) 0.0314(5) Uani 1 1 d .
O1 O 1.01465(15) 0.23019(11) 0.09480(10) 0.0454(5) Uani 1 1 d .
O2 O 1.10625(14) 0.35762(12) 0.08240(11) 0.0494(6) Uani 1 1 d .
S1 S 1.01483(5) 0.31229(4) 0.10470(4) 0.0361(2) Uani 1 1 d .

loop_
_atom_site_aniso_label
_atom_site_aniso_U_11
_atom_site_aniso_U_22
_atom_site_aniso_U_33
_atom_site_aniso_U_23
_atom_site_aniso_U_13
_atom_site_aniso_U_12
C1 0.0314(15) 0.0339(15) 0.0264(16) 0.0062(12) 0.0021(12) 0.0035(12)
C2 0.0429(17) 0.0299(15) 0.0388(18) 0.0042(13) -0.0072(14) -0.0029(13)
C3 0.0389(17) 0.0389(18) 0.0426(18) -0.0003(14) -0.0090(14) -0.0062(13)
C4 0.0418(18) 0.0336(16) 0.0330(17) -0.0038(13) -0.0071(14) 0.0068(13)
C5 0.056(2) 0.050(2) 0.053(2) -0.0017(16) -0.0217(17) 0.0107(16)
C6 0.056(2) 0.0311(17) 0.0478(19) 0.0084(14) -0.0071(16) 0.0016(15)
C7 0.0377(17) 0.0386(17) 0.053(2) 0.0115(15) -0.0046(15) -0.0060(14)
C8 0.0368(17) 0.0363(16) 0.0441(18) -0.0010(13) -0.0003(14) -0.0039(13)
C9 0.0306(15) 0.0333(16) 0.0444(18) -0.0048(13) 0.0003(13) 0.0011(12)
C10 0.0356(16) 0.0380(17) 0.0402(18) -0.0078(14) 0.0006(14) 0.0057(13)
C11 0.0394(17) 0.0474(18) 0.0354(18) -0.0026(14) 0.0065(14) 0.0079(14)
C12 0.0336(16) 0.0400(17) 0.0390(18) 0.0039(14) 0.0074(13) -0.0020(13)
C13 0.0253(14) 0.0383(17) 0.0427(18) -0.0018(13) -0.0025(13) -0.0022(12)
C14 0.0291(16) 0.0430(18) 0.0464(19) -0.0015(14) -0.0007(14) 0.0075(13)
C15 0.0285(15) 0.0309(15) 0.0306(16) -0.0031(12) 0.0002(12) -0.0023(12)
C16 0.0306(15) 0.0316(15) 0.0318(16) -0.0028(13) 0.0001(12) -0.0021(12)
C17 0.0381(16) 0.0257(15) 0.0333(17) 0.0031(12) 0.0022(13) -0.0030(12)
C18 0.0533(19) 0.0384(17) 0.0372(18) 0.0086(14) 0.0088(15) 0.0065(15)
C19 0.064(2) 0.0419(18) 0.0340(18) 0.0078(14) -0.0047(16) 0.0116(16)
C20 0.0439(18) 0.0260(15) 0.049(2) 0.0036(14) -0.0075(15) 0.0014(13)
C21 0.0488(19) 0.052(2) 0.071(2) 0.0058(17) -0.0110(18) 0.0103(16)
C22 0.0427(18) 0.0331(16) 0.0432(19) 0.0019(14) 0.0056(14) 0.0045(13)
C23 0.0448(17) 0.0323(16) 0.0318(17) 0.0017(12) -0.0009(14) 0.0059(13)
N1 0.0332(12) 0.0329(13) 0.0280(13) 0.0027(10) 0.0018(10) 0.0003(10)
O1 0.0583(13) 0.0390(12) 0.0388(12) -0.0033(9) -0.0013(10) 0.0193(10)
O2 0.0294(11) 0.0747(15) 0.0440(13) 0.0154(11) 0.0071(9) 0.0000(10)
S1 0.0337(4) 0.0427(5) 0.0321(4) 0.0041(3) 0.0021(3) 0.0087(3)

loop_
_atom_type_symbol
_atom_type_description
_atom_type_scat_dispersion_real
_atom_type_scat_dispersion_imag
_atom_type_scat_source
C C 0.0033 0.0016 'International Tables Vol C Tables 4.2.6.8 and 6.1.1.4'
H H 0.0000 0.0000 'International Tables Vol C Tables 4.2.6.8 and 6.1.1.4'
N N 0.0061 0.0033 'International Tables Vol C Tables 4.2.6.8 and 6.1.1.4'
O O 0.0106 0.0060 'International Tables Vol C Tables 4.2.6.8 and 6.1.1.4'
S S 0.1246 0.1234 'International Tables Vol C Tables 4.2.6.8 and 6.1.1.4'

loop_
_geom_angle_atom_site_label_1
_geom_angle_atom_site_label_2
_geom_angle_atom_site_label_3
_geom_angle
C7 C1 C2 119.9(2)
C7 C1 S1 119.8(2)
C2 C1 S1 120.30(19)
C1 C2 C3 119.5(2)
C1 C2 H2 120.3
C3 C2 H2 120.3
C2 C3 C4 121.1(3)
C2 C3 H3 119.5
C4 C3 H3 119.5
C6 C4 C3 118.3(2)
C6 C4 C5 120.7(3)
C3 C4 C5 121.0(3)
C4 C5 H5A 109.5
C4 C5 H5B 109.5
H5A C5 H5B 109.5
C4 C5 H5C 109.5
H5A C5 H5C 109.5
H5B C5 H5C 109.5
C7 C6 C4 121.2(3)
C7 C6 H6 119.4
C4 C6 H6 119.4
C6 C7 C1 120.0(3)
C6 C7 H7 120.0
C1 C7 H7 120.0
N1 C8 C9 112.2(2)
N1 C8 H8A 109.2
C9 C8 H8A 109.2
N1 C8 H8B 109.2
C9 C8 H8B 109.2
H8A C8 H8B 107.9
C14 C9 C8 109.4(2)
C14 C9 C10 110.1(2)
C8 C9 C10 114.7(2)
C14 C9 H9 107.5
C8 C9 H9 107.5
C10 C9 H9 107.5
C11 C10 C9 115.0(2)
C11 C10 H10A 108.5
C9 C10 H10A 108.5
C11 C10 H10B 108.5
C9 C10 H10B 108.5
H10A C10 H10B 107.5
C12 C11 C10 112.3(2)
C12 C11 H11A 109.1
C10 C11 H11A 109.1
C12 C11 H11B 109.1
C10 C11 H11B 109.1
H11A C11 H11B 107.9
C16 C12 C11 110.3(2)
C16 C12 C13 86.7(2)
C11 C12 C13 107.6(2)
C16 C12 H12 116.2
C11 C12 H12 116.2
C13 C12 H12 116.2
C15 C13 C14 111.6(2)
C15 C13 C12 83.69(19)
C14 C13 C12 116.3(2)
C15 C13 H13 113.9
C14 C13 H13 113.9
C12 C13 H13 113.9
C13 C14 C9 105.8(2)
C13 C14 H14A 110.6
C9 C14 H14A 110.6
C13 C14 H14B 110.6
C9 C14 H14B 110.6
H14A C14 H14B 108.7
C16 C15 N1 130.2(2)
C16 C15 C13 96.9(2)
N1 C15 C13 124.1(2)
C15 C16 C17 133.1(2)
C15 C16 C12 91.1(2)
C17 C16 C12 133.4(2)
C23 C17 C18 117.5(3)
C23 C17 C16 121.3(2)
C18 C17 C16 121.1(2)
C19 C18 C17 120.8(3)
C19 C18 H18 119.6
C17 C18 H18 119.6
C18 C19 C20 121.7(3)
C18 C19 H19 119.2
C20 C19 H19 119.2
C19 C20 C22 117.4(3)
C19 C20 C21 121.5(3)
C22 C20 C21 121.1(3)
C20 C21 H21A 109.5
C20 C21 H21B 109.5
H21A C21 H21B 109.5
C20 C21 H21C 109.5
H21A C21 H21C 109.5
H21B C21 H21C 109.5
C23 C22 C20 121.7(3)
C23 C22 H22 119.1
C20 C22 H22 119.1
C22 C23 C17 120.9(3)
C22 C23 H23 119.6
C17 C23 H23 119.6
C15 N1 C8 111.5(2)
C15 N1 S1 123.02(18)
C8 N1 S1 117.93(17)
O1 S1 O2 120.45(12)
O1 S1 N1 106.69(11)
O2 S1 N1 106.49(12)
O1 S1 C1 107.14(12)
O2 S1 C1 107.64(12)
N1 S1 C1 107.90(12)

loop_
_geom_bond_atom_site_label_1
_geom_bond_atom_site_label_2
_geom_bond_distance
C1 C7 1.379(3)
C1 C2 1.383(3)
C1 S1 1.758(3)
C2 C3 1.384(4)
C2 H2 0.9500
C3 C4 1.387(4)
C3 H3 0.9500
C4 C6 1.380(4)
C4 C5 1.506(4)
C5 H5A 0.9800
C5 H5B 0.9800
C5 H5C 0.9800
C6 C7 1.376(4)
C6 H6 0.9500
C7 H7 0.9500
C8 N1 1.508(3)
C8 C9 1.532(4)
C8 H8A 0.9900
C8 H8B 0.9900
C9 C14 1.530(3)
C9 C10 1.551(4)
C9 H9 1.0000
C10 C11 1.537(4)
C10 H10A 0.9900
C10 H10B 0.9900
C11 C12 1.533(4)
C11 H11A 0.9900
C11 H11B 0.9900
C12 C16 1.527(4)
C12 C13 1.580(4)
C12 H12 1.0000
C13 C15 1.500(3)
C13 C14 1.525(3)
C13 H13 1.0000
C14 H14A 0.9900
C14 H14B 0.9900
C15 C16 1.346(3)
C15 N1 1.423(3)
C16 C17 1.453(4)
C17 C23 1.396(4)
C17 C18 1.397(4)
C18 C19 1.383(4)
C18 H18 0.9500
C19 C20 1.384(4)
C19 H19 0.9500
C20 C22 1.386(4)
C20 C21 1.508(4)
C21 H21A 0.9800
C21 H21B 0.9800
C21 H21C 0.9800
C22 C23 1.379(4)
C22 H22 0.9500
C23 H23 0.9500
N1 S1 1.624(2)
O1 S1 1.4311(19)
O2 S1 1.4357(19)
